data_4516772
loop_
_publ_author_name
'Karimov, Rashad R.'
'Sharma, Ankit'
'Hartwig, John F.'

_publ_section_title
;
 Late Stage Azidation of Complex Molecules.
;
_journal_issue 10
_journal_name_full 'ACS central science'
_journal_page_first 715
_journal_page_last 724
_journal_paper_doi 10.1021/acscentsci.6b00214
_journal_volume 2
_journal_year 2016
_chemical_absolute_configuration ad
_chemical_formula_sum 'C15 H23 N3 O3'
_chemical_formula_weight 293.36
_chemical_name_common azide_3g
_chemical_name_systematic azide_3g
_space_group.centring_type C-centered

_space_group_crystal_system monoclinic
_space_group_IT_number 5
_space_group_name_Hall 'C 2y'
_space_group_name_H-M_alt 'C 1 2 1'
_atom_sites_solution_hydrogens geom
_atom_sites_solution_primary iterative
_atom_sites_solution_secondary difmap
_audit_creation_method SHELXL-2014/7
_cell_angle_alpha 90
_cell_angle_beta 98.134(8)
_cell_angle_gamma 90
_cell_formula_units_Z 4
_cell_length_a 17.681(2)
_cell_length_b 5.8685(7)
_cell_length_c 14.2464(19)
_cell_measurement_reflns_used 9246
_cell_measurement_temperature 100(2)
_cell_measurement_theta_max 68.45
_cell_measurement_theta_min 3.13
_cell_volume 1463.3(3)
_computing_cell_refinement 'Bruker SAINT'
_computing_data_collection 'Bruker APEX2'
_computing_data_reduction 'Bruker SAINT'
_computing_molecular_graphics ORTEP-32
_computing_publication_material WinGX
_computing_structure_refinement SHELXL-2014
_computing_structure_solution SHELXT-2014
_diffrn_ambient_temperature 100(2)
_diffrn_detector_area_resol_mean 8.366
_diffrn_measured_fraction_theta_full 0.999
_diffrn_measured_fraction_theta_max 0.989
_diffrn_measurement_device_type 'Bruker APEX-II CCD'
_diffrn_measurement_method '\f and \w scans'
_diffrn_radiation_type CuK\a
_diffrn_radiation_wavelength 1.54178
_diffrn_reflns_av_R_equivalents 0.0681
_diffrn_reflns_av_unetI/netI 0.0435
_diffrn_reflns_Laue_measured_fraction_full 0.999
_diffrn_reflns_Laue_measured_fraction_max 0.989
_diffrn_reflns_limit_h_max 21
_diffrn_reflns_limit_h_min -21
_diffrn_reflns_limit_k_max 6
_diffrn_reflns_limit_k_min -6
_diffrn_reflns_limit_l_max 17
_diffrn_reflns_limit_l_min -17
_diffrn_reflns_number 19107
_diffrn_reflns_point_group_measured_fraction_full 0.962
_diffrn_reflns_point_group_measured_fraction_max 0.951
_diffrn_reflns_theta_full 67.000
_diffrn_reflns_theta_max 68.446
_diffrn_reflns_theta_min 3.133
_diffrn_source 'microfocus rotating anode'
_exptl_absorpt_coefficient_mu 0.764
_exptl_absorpt_correction_T_max 0.929
_exptl_absorpt_correction_T_min 0.748
_exptl_absorpt_correction_type multi-scan
_exptl_absorpt_process_details SADABS
_exptl_crystal_colour colorless
_exptl_crystal_density_diffrn 1.332
_exptl_crystal_description blade
_exptl_crystal_F_000 632
_exptl_crystal_size_max 0.080
_exptl_crystal_size_mid 0.040
_exptl_crystal_size_min 0.020
_refine_diff_density_max 0.373
_refine_diff_density_min -0.159
_refine_diff_density_rms 0.058
_refine_ls_abs_structure_details
; 
 Flack x determined using 1006 quotients [(I+)-(I-)]/[(I+)+(I-)] 
 (Parsons, Flack and Wagner, Acta Cryst. B69 (2013) 249-259). 
;
_refine_ls_abs_structure_Flack 0.09(11)
_refine_ls_extinction_method none
_refine_ls_goodness_of_fit_ref 1.063
_refine_ls_hydrogen_treatment constr
_refine_ls_matrix_type full
_refine_ls_number_parameters 194
_refine_ls_number_reflns 2560
_refine_ls_number_restraints 1
_refine_ls_restrained_S_all 1.062
_refine_ls_R_factor_all 0.0456
_refine_ls_R_factor_gt 0.0433
_refine_ls_shift/su_max 0.000
_refine_ls_shift/su_mean 0.000
_refine_ls_structure_factor_coef Fsqd
_refine_ls_weighting_details 'w=1/[\s^2^(Fo^2^)+(0.0614P)^2^+1.0947P] where P=(Fo^2^+2Fc^2^)/3'
_refine_ls_weighting_scheme calc
_refine_ls_wR_factor_gt 0.1121
_refine_ls_wR_factor_ref 0.1151
_reflns_Friedel_coverage 0.737
_reflns_Friedel_fraction_full 0.915
_reflns_Friedel_fraction_max 0.903
_reflns_number_gt 2451
_reflns_number_total 2560
_reflns_threshold_expression 'I > 2\s(I)'
_cod_data_source_file oc6b00214_si_003.cif
_cod_data_source_block azide3g
_cod_original_cell_volume 1463.4(3)
_cod_original_sg_symbol_H-M 'C 2'
_cod_database_code 4516772
_shelx_shelxl_version_number 2014/7
_shelx_space_group_comment
; 
The symmetry employed for this shelxl refinement is uniquely defined 
by the following loop, which should always be used as a source of 
symmetry information in preference to the above space-group names. 
They are only intended as comments. 
;
_shelx_estimated_absorpt_t_min 0.941
_shelx_estimated_absorpt_t_max 0.985

loop_
_space_group_symop_operation_xyz
'x, y, z'
'-x, y, -z'
'x+1/2, y+1/2, z'
'-x+1/2, y+1/2, -z'

loop_
_atom_site_label
_atom_site_type_symbol
_atom_site_fract_x
_atom_site_fract_y
_atom_site_fract_z
_atom_site_U_iso_or_equiv
_atom_site_adp_type
_atom_site_occupancy
_atom_site_site_symmetry_order
_atom_site_calc_flag
_atom_site_refinement_flags_posn
_atom_site_refinement_flags_adp
C1 C 0.79595(14) 0.4989(5) 0.28491(18) 0.0231(6) Uani 1 1 d . .
C2 C 0.80338(15) 0.7504(5) 0.2609(2) 0.0258(6) Uani 1 1 d . .
H2A H 0.8581 0.7928 0.2699 0.031 Uiso 1 1 calc R U
H2B H 0.7777 0.8433 0.3050 0.031 Uiso 1 1 calc R U
C3 C 0.76835(16) 0.8048(6) 0.1590(2) 0.0279(6) Uani 1 1 d . .
H3A H 0.7991 0.7298 0.1149 0.033 Uiso 1 1 calc R U
H3B H 0.7710 0.9713 0.1488 0.033 Uiso 1 1 calc R U
C4 C 0.68511(16) 0.7275(5) 0.1350(2) 0.0273(6) Uani 1 1 d . .
H4 H 0.6540 0.8139 0.1764 0.033 Uiso 1 1 calc R U
C5 C 0.67856(15) 0.4728(6) 0.15702(18) 0.0256(6) Uani 1 1 d . .
H5 H 0.7093 0.3882 0.1146 0.031 Uiso 1 1 calc R U
C6 C 0.59688(16) 0.3767(6) 0.1392(2) 0.0282(7) Uani 1 1 d . .
H6A H 0.5735 0.4141 0.0737 0.034 Uiso 1 1 calc R U
H6B H 0.5988 0.2087 0.1454 0.034 Uiso 1 1 calc R U
C7 C 0.54749(14) 0.4743(6) 0.2092(2) 0.0285(6) Uani 1 1 d . .
H7A H 0.4961 0.4045 0.1971 0.034 Uiso 1 1 calc R U
H7B H 0.5416 0.6405 0.1985 0.034 Uiso 1 1 calc R U
C8 C 0.58147(14) 0.4318(5) 0.3125(2) 0.0251(6) Uani 1 1 d . .
C9 C 0.66341(14) 0.5250(5) 0.32788(18) 0.0221(6) Uani 1 1 d . .
H9 H 0.6615 0.6934 0.3171 0.027 Uiso 1 1 calc R U
C10 C 0.76770(14) 0.4788(5) 0.45837(19) 0.0233(6) Uani 1 1 d . .
C11 C 0.82467(14) 0.4383(5) 0.38928(19) 0.0246(6) Uani 1 1 d . .
H11 H 0.8337 0.2700 0.3899 0.030 Uiso 1 1 calc R U
C12 C 0.71291(15) 0.4180(5) 0.26019(19) 0.0222(6) Uani 1 1 d . .
H12 H 0.7120 0.2490 0.2687 0.027 Uiso 1 1 calc R U
C13 C 0.65485(19) 0.7839(7) 0.0318(2) 0.0359(7) Uani 1 1 d . .
H13A H 0.6809 0.6889 -0.0102 0.054 Uiso 1 1 calc R U
H13B H 0.6644 0.9450 0.0197 0.054 Uiso 1 1 calc R U
H13C H 0.5998 0.7542 0.0198 0.054 Uiso 1 1 calc R U
C14 C 0.53355(15) 0.5516(6) 0.3784(2) 0.0319(7) Uani 1 1 d . .
H14A H 0.4807 0.4974 0.3654 0.048 Uiso 1 1 calc R U
H14B H 0.5348 0.7165 0.3677 0.048 Uiso 1 1 calc R U
H14C H 0.5543 0.5181 0.4444 0.048 Uiso 1 1 calc R U
C15 C 0.90183(15) 0.5446(6) 0.4275(2) 0.0306(7) Uani 1 1 d . .
H15A H 0.8948 0.7065 0.4407 0.046 Uiso 1 1 calc R U
H15B H 0.9368 0.5286 0.3803 0.046 Uiso 1 1 calc R U
H15C H 0.9234 0.4668 0.4861 0.046 Uiso 1 1 calc R U
N1 N 0.83995(13) 0.3491(5) 0.22593(18) 0.0279(6) Uani 1 1 d . .
N2 N 0.89575(13) 0.4327(5) 0.19624(17) 0.0290(6) Uani 1 1 d . .
N3 N 0.94721(13) 0.4899(6) 0.16300(19) 0.0355(6) Uani 1 1 d . .
O1 O 0.69285(10) 0.4822(4) 0.42708(13) 0.0234(4) Uani 1 1 d . .
O2 O 0.58195(11) 0.1911(4) 0.32745(15) 0.0292(5) Uani 1 1 d . .
H2 H 0.6115 0.1595 0.3772 0.044 Uiso 1 1 calc R U
O3 O 0.78744(10) 0.4884(4) 0.54285(13) 0.0252(4) Uani 1 1 d . .

loop_
_atom_site_aniso_label
_atom_site_aniso_U_11
_atom_site_aniso_U_22
_atom_site_aniso_U_33
_atom_site_aniso_U_23
_atom_site_aniso_U_13
_atom_site_aniso_U_12
C1 0.0194(12) 0.0240(16) 0.0267(12) -0.0017(12) 0.0064(9) 0.0010(12)
C2 0.0202(12) 0.0257(17) 0.0328(14) -0.0025(12) 0.0080(10) -0.0024(11)
C3 0.0309(15) 0.0247(17) 0.0300(14) 0.0012(12) 0.0109(11) -0.0010(12)
C4 0.0260(13) 0.0288(18) 0.0282(13) 0.0011(12) 0.0076(10) 0.0044(12)
C5 0.0225(12) 0.0274(17) 0.0279(13) -0.0018(13) 0.0065(10) 0.0006(12)
C6 0.0241(13) 0.0283(18) 0.0315(14) 0.0013(12) 0.0018(11) -0.0003(12)
C7 0.0178(11) 0.0317(18) 0.0356(14) 0.0000(14) 0.0027(10) -0.0022(13)
C8 0.0176(12) 0.0245(18) 0.0336(14) 0.0009(12) 0.0053(10) -0.0007(11)
C9 0.0182(12) 0.0215(17) 0.0272(13) -0.0003(11) 0.0050(10) -0.0012(10)
C10 0.0211(12) 0.0167(15) 0.0324(14) 0.0005(12) 0.0051(10) -0.0001(11)
C11 0.0186(12) 0.0256(18) 0.0300(13) -0.0008(12) 0.0046(10) 0.0014(12)
C12 0.0178(12) 0.0201(16) 0.0294(13) -0.0002(11) 0.0059(10) -0.0011(11)
C13 0.0359(16) 0.039(2) 0.0332(15) 0.0054(14) 0.0061(12) 0.0004(15)
C14 0.0179(13) 0.039(2) 0.0398(15) -0.0004(14) 0.0072(11) 0.0010(12)
C15 0.0203(13) 0.038(2) 0.0333(14) -0.0009(13) 0.0033(10) -0.0016(12)
N1 0.0212(11) 0.0271(16) 0.0375(13) -0.0039(10) 0.0111(10) -0.0021(10)
N2 0.0211(11) 0.0331(17) 0.0331(12) -0.0051(11) 0.0044(9) 0.0007(10)
N3 0.0231(12) 0.0426(17) 0.0425(13) -0.0076(13) 0.0105(10) -0.0043(12)
O1 0.0195(8) 0.0245(11) 0.0266(9) 0.0007(8) 0.0053(7) -0.0019(8)
O2 0.0227(9) 0.0284(13) 0.0358(10) 0.0024(9) 0.0016(8) -0.0056(8)
O3 0.0246(9) 0.0226(11) 0.0284(10) 0.0003(8) 0.0034(7) -0.0020(9)

loop_
_atom_type_symbol
_atom_type_description
_atom_type_scat_dispersion_real
_atom_type_scat_dispersion_imag
_atom_type_scat_source
C C 0.0181 0.0091 'International Tables Vol C Tables 4.2.6.8 and 6.1.1.4'
H H 0.0000 0.0000 'International Tables Vol C Tables 4.2.6.8 and 6.1.1.4'
N N 0.0311 0.0180 'International Tables Vol C Tables 4.2.6.8 and 6.1.1.4'
O O 0.0492 0.0322 'International Tables Vol C Tables 4.2.6.8 and 6.1.1.4'

loop_
_geom_angle_atom_site_label_1
_geom_angle_atom_site_label_2
_geom_angle_atom_site_label_3
_geom_angle
N1 C1 C2 111.8(2)
N1 C1 C12 104.1(2)
C2 C1 C12 110.9(2)
N1 C1 C11 106.1(2)
C2 C1 C11 114.4(2)
C12 C1 C11 108.9(2)
C1 C2 C3 112.3(2)
C1 C2 H2A 109.1
C3 C2 H2A 109.1
C1 C2 H2B 109.1
C3 C2 H2B 109.1
H2A C2 H2B 107.9
C2 C3 C4 113.4(2)
C2 C3 H3A 108.9
C4 C3 H3A 108.9
C2 C3 H3B 108.9
C4 C3 H3B 108.9
H3A C3 H3B 107.7
C13 C4 C3 110.2(2)
C13 C4 C5 112.4(3)
C3 C4 C5 109.9(2)
C13 C4 H4 108.1
C3 C4 H4 108.1
C5 C4 H4 108.1
C4 C5 C6 114.8(2)
C4 C5 C12 111.5(2)
C6 C5 C12 108.3(2)
C4 C5 H5 107.3
C6 C5 H5 107.3
C12 C5 H5 107.3
C7 C6 C5 111.4(3)
C7 C6 H6A 109.3
C5 C6 H6A 109.3
C7 C6 H6B 109.3
C5 C6 H6B 109.3
H6A C6 H6B 108.0
C6 C7 C8 112.6(2)
C6 C7 H7A 109.1
C8 C7 H7A 109.1
C6 C7 H7B 109.1
C8 C7 H7B 109.1
H7A C7 H7B 107.8
O2 C8 C14 110.9(2)
O2 C8 C7 107.3(2)
C14 C8 C7 109.9(2)
O2 C8 C9 110.2(2)
C14 C8 C9 110.1(2)
C7 C8 C9 108.3(2)
O1 C9 C12 112.6(2)
O1 C9 C8 106.1(2)
C12 C9 C8 112.2(2)
O1 C9 H9 108.6
C12 C9 H9 108.6
C8 C9 H9 108.6
O3 C10 O1 117.7(2)
O3 C10 C11 121.8(2)
O1 C10 C11 120.1(2)
C10 C11 C15 110.1(2)
C10 C11 C1 115.4(2)
C15 C11 C1 113.9(2)
C10 C11 H11 105.5
C15 C11 H11 105.5
C1 C11 H11 105.5
C9 C12 C1 110.1(2)
C9 C12 C5 109.4(2)
C1 C12 C5 112.9(2)
C9 C12 H12 108.1
C1 C12 H12 108.1
C5 C12 H12 108.1
C4 C13 H13A 109.5
C4 C13 H13B 109.5
H13A C13 H13B 109.5
C4 C13 H13C 109.5
H13A C13 H13C 109.5
H13B C13 H13C 109.5
C8 C14 H14A 109.5
C8 C14 H14B 109.5
H14A C14 H14B 109.5
C8 C14 H14C 109.5
H14A C14 H14C 109.5
H14B C14 H14C 109.5
C11 C15 H15A 109.5
C11 C15 H15B 109.5
H15A C15 H15B 109.5
C11 C15 H15C 109.5
H15A C15 H15C 109.5
H15B C15 H15C 109.5
N2 N1 C1 117.5(3)
N3 N2 N1 172.7(3)
C10 O1 C9 121.83(19)
C8 O2 H2 109.5

loop_
_geom_bond_atom_site_label_1
_geom_bond_atom_site_label_2
_geom_bond_distance
C1 N1 1.506(4)
C1 C2 1.525(4)
C1 C12 1.536(3)
C1 C11 1.543(4)
C2 C3 1.529(4)
C2 H2A 0.9900
C2 H2B 0.9900
C3 C4 1.532(4)
C3 H3A 0.9900
C3 H3B 0.9900
C4 C13 1.528(4)
C4 C5 1.534(5)
C4 H4 1.0000
C5 C6 1.538(4)
C5 C12 1.543(4)
C5 H5 1.0000
C6 C7 1.527(4)
C6 H6A 0.9900
C6 H6B 0.9900
C7 C8 1.530(4)
C7 H7A 0.9900
C7 H7B 0.9900
C8 O2 1.429(4)
C8 C14 1.522(4)
C8 C9 1.535(3)
C9 O1 1.457(3)
C9 C12 1.526(3)
C9 H9 1.0000
C10 O3 1.206(3)
C10 O1 1.336(3)
C10 C11 1.523(4)
C11 C15 1.529(4)
C11 H11 1.0000
C12 H12 1.0000
C13 H13A 0.9800
C13 H13B 0.9800
C13 H13C 0.9800
C14 H14A 0.9800
C14 H14B 0.9800
C14 H14C 0.9800
C15 H15A 0.9800
C15 H15B 0.9800
C15 H15C 0.9800
N1 N2 1.230(4)
N2 N3 1.134(4)
O2 H2 0.8400
